data_2014258
loop_
_publ_author_name
'Nesterova, Svitlana V.'
'Wiedenfeld, David J.'
'Nesterov, Vladimir N.'

_publ_section_title
;
 5-Acetyl-2-amino-6-methyl-4-(1-naphthyl)-4<i>H</i>-pyran-3-carbonitrile,
 methyl
 6-amino-5-cyano-2-methyl-4-(1-naphthyl)-4<i>H</i>-pyran-3-carboxylate
 and <i>tert</i>-butyl
 6-amino-5-cyano-2-methyl-4-(1-naphthyl)-4<i>H</i>-pyran-3-carboxylate
;
_journal_issue 8
_journal_name_full 'Acta Crystallographica Section C'
_journal_page_first o559
_journal_page_last o563
_journal_paper_doi 10.1107/S0108270104013812
_journal_volume 60
_journal_year 2004
_chemical_formula_iupac 'C19 H16 N2 O2'
_chemical_formula_moiety 'C19 H16 N2 O2'
_chemical_formula_sum 'C19 H16 N2 O2'
_chemical_formula_weight 304.34
_chemical_name_systematic
;
5-Acetyl-2-amino-6-methyl-4-(1-naphthyl)-4H-pyran-3-carbonitrile
;
_space_group_IT_number 14
_symmetry_cell_setting monoclinic
_symmetry_space_group_name_Hall '-P 2yn'
_symmetry_space_group_name_H-M 'P 1 21/n 1'
_atom_sites_solution_hydrogens geom
_atom_sites_solution_primary direct
_atom_sites_solution_secondary difmap
_audit_creation_method SHELXL97
_cell_angle_alpha 90.00
_cell_angle_beta 96.64(3)
_cell_angle_gamma 90.00
_cell_formula_units_Z 4
_cell_length_a 7.8630(16)
_cell_length_b 8.5960(17)
_cell_length_c 23.227(5)
_cell_measurement_reflns_used 24
_cell_measurement_temperature 295(2)
_cell_measurement_theta_max 12
_cell_measurement_theta_min 11
_cell_volume 1559.4(6)
_computing_cell_refinement 'CAD-4 Software'
_computing_data_collection 'CAD-4 Software (Enraf-Nonuis, 1989)'
_computing_data_reduction 'SHELXTL-Plus (Sheldrick, 1994)'
_computing_molecular_graphics SHELXTL-Plus
_computing_publication_material SHELXL97
_computing_structure_refinement 'SHELXL97 (Sheldrick, 1997)'
_computing_structure_solution 'SHELXS97 (Sheldrick, 1990)'
_diffrn_ambient_temperature 295(2)
_diffrn_measured_fraction_theta_full 0.991
_diffrn_measured_fraction_theta_max 0.991
_diffrn_measurement_device_type 'Enraf-Nonius CAD-4'
_diffrn_measurement_method \q/2\q
_diffrn_radiation_monochromator graphite
_diffrn_radiation_source 'fine-focus sealed tube'
_diffrn_radiation_type MoK\a
_diffrn_radiation_wavelength 0.71073
_diffrn_reflns_av_R_equivalents 0.0963
_diffrn_reflns_av_sigmaI/netI 0.0337
_diffrn_reflns_limit_h_max 9
_diffrn_reflns_limit_h_min 0
_diffrn_reflns_limit_k_max 10
_diffrn_reflns_limit_k_min 0
_diffrn_reflns_limit_l_max 28
_diffrn_reflns_limit_l_min -28
_diffrn_reflns_number 3267
_diffrn_reflns_theta_full 25.97
_diffrn_reflns_theta_max 25.97
_diffrn_reflns_theta_min 1.77
_diffrn_standards_decay_% 3
_diffrn_standards_interval_count 97
_diffrn_standards_number 3
_exptl_absorpt_coefficient_mu 0.085
_exptl_absorpt_correction_type none
_exptl_crystal_colour colourless
_exptl_crystal_density_diffrn 1.296
_exptl_crystal_density_meas ?
_exptl_crystal_density_method 'not measured'
_exptl_crystal_description prism
_exptl_crystal_F_000 640
_exptl_crystal_size_max 0.50
_exptl_crystal_size_mid 0.40
_exptl_crystal_size_min 0.30
_refine_diff_density_max 0.229
_refine_diff_density_min -0.226
_refine_ls_extinction_method none
_refine_ls_goodness_of_fit_ref 1.069
_refine_ls_hydrogen_treatment constr
_refine_ls_matrix_type full
_refine_ls_number_parameters 210
_refine_ls_number_reflns 3035
_refine_ls_number_restraints 0
_refine_ls_restrained_S_all 1.069
_refine_ls_R_factor_all 0.0776
_refine_ls_R_factor_gt 0.0435
_refine_ls_shift/su_max 0.000
_refine_ls_shift/su_mean 0.000
_refine_ls_structure_factor_coef Fsqd
_refine_ls_weighting_details 'calc w = 1/[\s^2^(Fo^2^)+(0.05P)^2^+0.5P] where P=(Fo^2^+2Fc^2^)/3'
_refine_ls_weighting_scheme calc
_refine_ls_wR_factor_gt 0.1070
_refine_ls_wR_factor_ref 0.1228
_reflns_number_gt 2151
_reflns_number_total 3035
_reflns_threshold_expression I>2\s(I)
_cod_data_source_file sq1162.cif
_cod_data_source_block IIIa
_cod_depositor_comments
;
The following automatic conversions were performed:
'_symmetry_cell_setting' value 'Monoclinic' changed to 'monoclinic'
according to '/home/saulius/struct/CIF-dictionaries/cif_core.dic'
dictionary named 'cif_core.dic' version 2.4.1 from 2010-06-29.

Automatic conversion script
Id: cif_fix_enum 1527 2010-12-29 10:47:43Z saulius 

The following automatic conversions were performed:

'_symmetry_cell_setting' value 'Monoclinic' changed to 'monoclinic'
according to /home/saulius/struct/CIF-dictionaries/cif_core.dic
dictionary named 'cif_core.dic' version 2.4.1 from 2010-06-29.

Automatic conversion script
Id: cif_fix_values 1715 2011-07-08 13:25:40Z adriana 

The following automatic conversions were performed:

'_exptl_crystal_density_meas' value 'not measured' was changed to '?'
- the value is perceived as not measured.

Automatic conversion script
Id: cif_fix_values 3008 2015-01-20 13:52:24Z robertas 
;
_cod_original_sg_symbol_H-M 'P 21/n'
_cod_database_code 2014258
_cod_database_fobs_code 2014258

loop_
_symmetry_equiv_pos_as_xyz
'x, y, z'
'-x+1/2, y+1/2, -z+1/2'
'-x, -y, -z'
'x-1/2, -y-1/2, z-1/2'

loop_
_atom_site_label
_atom_site_fract_x
_atom_site_fract_y
_atom_site_fract_z
_atom_site_U_iso_or_equiv
_atom_site_adp_type
_atom_site_calc_flag
_atom_site_refinement_flags
_atom_site_occupancy
_atom_site_disorder_assembly
_atom_site_disorder_group
_atom_site_type_symbol
O1 0.67265(17) 0.10516(16) 0.19568(6) 0.0537(4) Uani d . 1 . . O
O2 0.4328(2) 0.42061(19) 0.30028(7) 0.0736(5) Uani d . 1 . . O
N1 0.7083(2) 0.00200(19) 0.11063(7) 0.0544(4) Uani d . 1 . . N
H1A 0.8051 -0.0292 0.1277 0.065 Uiso calc R 1 . . H
H1B 0.6795 -0.0197 0.0747 0.065 Uiso calc R 1 . . H
N2 0.3274(3) 0.0902(2) 0.01547(8) 0.0754(6) Uani d . 1 . . N
C1 0.3809(2) 0.1142(2) 0.06253(8) 0.0479(5) Uani d . 1 . . C
C2 0.6015(2) 0.0850(2) 0.14023(8) 0.0416(4) Uani d . 1 . . C
C3 0.4460(2) 0.14247(19) 0.12063(7) 0.0395(4) Uani d . 1 . . C
C4 0.3402(2) 0.23956(19) 0.15811(7) 0.0389(4) Uani d . 1 . . C
H4A 0.2322 0.1851 0.1613 0.047 Uiso calc R 1 . . H
C5 0.4359(2) 0.2560(2) 0.21816(7) 0.0410(4) Uani d . 1 . . C
C6 0.5867(2) 0.1902(2) 0.23372(8) 0.0464(4) Uani d . 1 . . C
C7 0.2991(2) 0.3998(2) 0.13025(7) 0.0392(4) Uani d . 1 . . C
C8 0.4310(3) 0.5032(2) 0.12907(9) 0.0491(5) Uani d . 1 . . C
H8A 0.5403 0.4742 0.1450 0.059 Uiso calc R 1 . . H
C9 0.4062(3) 0.6517(2) 0.10453(9) 0.0570(5) Uani d . 1 . . C
H9A 0.4984 0.7194 0.1041 0.068 Uiso calc R 1 . . H
C10 0.2484(3) 0.6961(2) 0.08162(9) 0.0572(5) Uani d . 1 . . C
H10A 0.2322 0.7956 0.0662 0.069 Uiso calc R 1 . . H
C11 0.1072(3) 0.5943(2) 0.08066(8) 0.0471(5) Uani d . 1 . . C
C12 -0.0561(3) 0.6381(3) 0.05452(9) 0.0592(6) Uani d . 1 . . C
H12A -0.0727 0.7380 0.0396 0.071 Uiso calc R 1 . . H
C13 -0.1888(3) 0.5382(3) 0.05069(10) 0.0659(6) Uani d . 1 . . C
H13A -0.2955 0.5687 0.0327 0.079 Uiso calc R 1 . . H
C14 -0.1657(3) 0.3884(3) 0.07384(10) 0.0645(6) Uani d . 1 . . C
H14A -0.2577 0.3198 0.0711 0.077 Uiso calc R 1 . . H
C15 -0.0117(2) 0.3416(3) 0.10022(9) 0.0522(5) Uani d . 1 . . C
H15A -0.0003 0.2419 0.1157 0.063 Uiso calc R 1 . . H
C16 0.1333(2) 0.4422(2) 0.10475(7) 0.0410(4) Uani d . 1 . . C
C17 0.6903(3) 0.1839(3) 0.29159(10) 0.0711(7) Uani d . 1 . . C
H17A 0.6209 0.2155 0.3209 0.107 Uiso calc R 1 . . H
H17B 0.7866 0.2526 0.2919 0.107 Uiso calc R 1 . . H
H17C 0.7302 0.0795 0.2992 0.107 Uiso calc R 1 . . H
C18 0.3511(3) 0.3450(2) 0.26234(8) 0.0502(5) Uani d . 1 . . C
C19 0.1608(3) 0.3355(3) 0.25905(10) 0.0641(6) Uani d . 1 . . C
H19A 0.1243 0.3759 0.2941 0.096 Uiso calc R 1 . . H
H19B 0.1254 0.2290 0.2542 0.096 Uiso calc R 1 . . H
H19C 0.1102 0.3956 0.2267 0.096 Uiso calc R 1 . . H

loop_
_atom_site_aniso_label
_atom_site_aniso_U_11
_atom_site_aniso_U_22
_atom_site_aniso_U_33
_atom_site_aniso_U_12
_atom_site_aniso_U_13
_atom_site_aniso_U_23
O1 0.0523(8) 0.0607(9) 0.0462(8) 0.0150(7) -0.0026(6) -0.0072(6)
O2 0.0907(12) 0.0680(10) 0.0632(10) -0.0070(9) 0.0138(8) -0.0238(8)
N1 0.0588(10) 0.0539(10) 0.0507(10) 0.0154(8) 0.0072(8) -0.0041(8)
N2 0.0909(14) 0.0801(14) 0.0509(11) 0.0351(11) -0.0097(10) -0.0136(10)
C1 0.0565(11) 0.0400(10) 0.0462(11) 0.0133(9) 0.0014(9) -0.0027(8)
C2 0.0501(10) 0.0339(9) 0.0411(10) 0.0000(8) 0.0063(8) 0.0009(7)
C3 0.0472(10) 0.0319(8) 0.0393(9) 0.0009(7) 0.0043(7) 0.0013(7)
C4 0.0423(9) 0.0328(8) 0.0421(9) 0.0004(7) 0.0071(7) 0.0020(7)
C5 0.0500(11) 0.0343(9) 0.0394(9) -0.0003(8) 0.0080(8) 0.0029(7)
C6 0.0563(11) 0.0418(10) 0.0405(10) 0.0021(9) 0.0030(8) -0.0032(8)
C7 0.0482(10) 0.0331(8) 0.0370(9) 0.0008(8) 0.0082(7) -0.0007(7)
C8 0.0523(11) 0.0390(10) 0.0553(12) -0.0041(8) 0.0033(9) 0.0005(9)
C9 0.0701(14) 0.0377(10) 0.0625(13) -0.0127(10) 0.0054(10) 0.0028(9)
C10 0.0824(15) 0.0333(9) 0.0557(12) 0.0026(10) 0.0068(11) 0.0037(9)
C11 0.0608(12) 0.0428(10) 0.0383(10) 0.0110(9) 0.0081(8) 0.0019(8)
C12 0.0718(14) 0.0578(13) 0.0487(12) 0.0241(11) 0.0102(10) 0.0091(10)
C13 0.0558(13) 0.0869(17) 0.0555(13) 0.0211(13) 0.0083(10) 0.0141(12)
C14 0.0469(12) 0.0835(16) 0.0636(14) -0.0011(11) 0.0082(10) 0.0132(12)
C15 0.0486(11) 0.0560(12) 0.0526(11) -0.0001(9) 0.0081(9) 0.0107(9)
C16 0.0477(10) 0.0396(9) 0.0372(9) 0.0047(8) 0.0108(7) 0.0026(7)
C17 0.0800(16) 0.0753(15) 0.0529(13) 0.0171(13) -0.0137(11) -0.0107(12)
C18 0.0698(13) 0.0395(10) 0.0424(10) 0.0034(9) 0.0108(9) 0.0033(8)
C19 0.0737(15) 0.0648(14) 0.0577(13) 0.0143(12) 0.0244(11) -0.0006(11)

loop_
_atom_type_symbol
_atom_type_description
_atom_type_scat_dispersion_real
_atom_type_scat_dispersion_imag
_atom_type_scat_source
C C 0.0033 0.0016 'International Tables Vol C Tables 4.2.6.8 and 6.1.1.4'
H H 0.0000 0.0000 'International Tables Vol C Tables 4.2.6.8 and 6.1.1.4'
N N 0.0061 0.0033 'International Tables Vol C Tables 4.2.6.8 and 6.1.1.4'
O O 0.0106 0.0060 'International Tables Vol C Tables 4.2.6.8 and 6.1.1.4'

loop_
_geom_angle_atom_site_label_1
_geom_angle_atom_site_label_2
_geom_angle_atom_site_label_3
_geom_angle
_geom_angle_publ_flag
C2 O1 C6 119.78(14) no
C2 N1 H1A 120.0 no
C2 N1 H1B 120.0 no
H1A N1 H1B 120.0 no
N2 C1 C3 179.5(2) no
N1 C2 O1 109.82(16) no
N1 C2 C3 127.98(17) yes
O1 C2 C3 122.20(16) yes
C2 C3 C1 118.38(17) yes
C2 C3 C4 122.85(16) yes
C1 C3 C4 118.75(15) no
C5 C4 C3 109.40(14) yes
C5 C4 C7 111.19(14) yes
C3 C4 C7 110.62(14) yes
C5 C4 H4A 108.5 no
C3 C4 H4A 108.5 no
C7 C4 H4A 108.5 no
C6 C5 C18 119.11(17) no
C6 C5 C4 123.05(16) yes
C18 C5 C4 117.78(16) no
C5 C6 O1 122.66(17) no
C5 C6 C17 129.78(19) yes
O1 C6 C17 107.50(17) no
C8 C7 C16 119.19(16) no
C8 C7 C4 117.84(16) no
C16 C7 C4 122.95(15) no
C7 C8 C9 121.97(19) no
C7 C8 H8A 119.0 no
C9 C8 H8A 119.0 no
C10 C9 C8 119.78(19) no
C10 C9 H9A 120.1 no
C8 C9 H9A 120.1 no
C9 C10 C11 121.14(18) no
C9 C10 H10A 119.4 no
C11 C10 H10A 119.4 no
C12 C11 C10 121.18(18) no
C12 C11 C16 119.79(19) no
C10 C11 C16 118.99(17) no
C13 C12 C11 121.3(2) no
C13 C12 H12A 119.3 no
C11 C12 H12A 119.3 no
C12 C13 C14 119.7(2) no
C12 C13 H13A 120.1 no
C14 C13 H13A 120.1 no
C15 C14 C13 121.1(2) no
C15 C14 H14A 119.4 no
C13 C14 H14A 119.4 no
C14 C15 C16 121.3(2) no
C14 C15 H15A 119.4 no
C16 C15 H15A 119.4 no
C7 C16 C11 118.88(17) no
C7 C16 C15 124.39(17) no
C11 C16 C15 116.71(17) no
C6 C17 H17A 109.5 no
C6 C17 H17B 109.5 no
H17A C17 H17B 109.5 no
C6 C17 H17C 109.5 no
H17A C17 H17C 109.5 no
H17B C17 H17C 109.5 no
O2 C18 C19 120.57(19) no
O2 C18 C5 121.97(19) no
C19 C18 C5 117.45(18) no
C18 C19 H19A 109.5 no
C18 C19 H19B 109.5 no
H19A C19 H19B 109.5 no
C18 C19 H19C 109.5 no
H19A C19 H19C 109.5 no
H19B C19 H19C 109.5 no

loop_
_geom_bond_atom_site_label_1
_geom_bond_atom_site_label_2
_geom_bond_site_symmetry_1
_geom_bond_site_symmetry_2
_geom_bond_distance
_geom_bond_publ_flag
O1 C2 . . 1.355(2) no
O1 C6 . . 1.382(2) no
O2 C18 . . 1.217(2) yes
N1 C2 . . 1.349(2) yes
N1 H1A . . 0.8600 no
N1 H1B . . 0.8600 no
N2 C1 . . 1.143(2) yes
C1 C3 . . 1.408(3) yes
C2 C3 . . 1.348(3) yes
C3 C4 . . 1.521(2) yes
C4 C5 . . 1.513(2) yes
C4 C7 . . 1.540(2) yes
C4 H4A . . 0.9800 no
C5 C6 . . 1.325(3) yes
C5 C18 . . 1.497(3) yes
C6 C17 . . 1.490(3) no
C7 C8 . . 1.368(3) no
C7 C16 . . 1.416(3) no
C8 C9 . . 1.402(3) no
C8 H8A . . 0.9300 no
C9 C10 . . 1.348(3) no
C9 H9A . . 0.9300 no
C10 C11 . . 1.412(3) no
C10 H10A . . 0.9300 no
C11 C12 . . 1.406(3) no
C11 C16 . . 1.428(3) no
C12 C13 . . 1.347(3) no
C12 H12A . . 0.9300 no
C13 C14 . . 1.400(3) no
C13 H13A . . 0.9300 no
C14 C15 . . 1.353(3) no
C14 H14A . . 0.9300 no
C15 C16 . . 1.425(3) no
C15 H15A . . 0.9300 no
C17 H17A . . 0.9600 no
C17 H17B . . 0.9600 no
C17 H17C . . 0.9600 no
C18 C19 . . 1.492(3) no
C19 H19A . . 0.9600 no
C19 H19B . . 0.9600 no
C19 H19C . . 0.9600 no

loop_
_geom_hbond_atom_site_label_D
_geom_hbond_atom_site_label_H
_geom_hbond_atom_site_label_A
_geom_hbond_site_symmetry_A
_geom_hbond_distance_DH
_geom_hbond_distance_HA
_geom_hbond_distance_DA
_geom_hbond_angle_DHA
N1 H1A O2 2_645 0.86 2.54 3.374(2) 165
N1 H1B N2 3_655 0.86 2.18 3.016(2) 166

loop_
_geom_torsion_atom_site_label_1
_geom_torsion_atom_site_label_2
_geom_torsion_atom_site_label_3
_geom_torsion_atom_site_label_4
_geom_torsion
_geom_torsion_publ_flag
C6 O1 C2 N1 178.62(16) no
C6 O1 C2 C3 -1.6(3) no
N1 C2 C3 C1 0.6(3) no
O1 C2 C3 C1 -179.13(16) no
N1 C2 C3 C4 -177.86(17) no
O1 C2 C3 C4 2.4(3) no
C2 C3 C4 C5 -0.9(2) no
C1 C3 C4 C5 -179.32(15) no
C2 C3 C4 C7 121.95(18) yes
C1 C3 C4 C7 -56.5(2) no
C3 C4 C5 C6 -1.5(2) no
C7 C4 C5 C6 -123.95(19) no
C3 C4 C5 C18 -178.58(15) no
C7 C4 C5 C18 58.9(2) no
C18 C5 C6 O1 179.45(16) no
C4 C5 C6 O1 2.4(3) no
C18 C5 C6 C17 2.7(3) no
C4 C5 C6 C17 -174.4(2) no
C2 O1 C6 C5 -0.8(3) no
C2 O1 C6 C17 176.59(18) no
C5 C4 C7 C8 51.9(2) no
C3 C4 C7 C8 -69.8(2) yes
C5 C4 C7 C16 -129.80(17) no
C3 C4 C7 C16 108.44(19) no
C16 C7 C8 C9 1.5(3) no
C4 C7 C8 C9 179.87(18) no
C7 C8 C9 C10 0.5(3) no
C8 C9 C10 C11 -1.4(3) no
C9 C10 C11 C12 -177.2(2) no
C9 C10 C11 C16 0.3(3) no
C10 C11 C12 C13 176.3(2) no
C16 C11 C12 C13 -1.2(3) no
C11 C12 C13 C14 1.0(3) no
C12 C13 C14 C15 0.1(4) no
C13 C14 C15 C16 -0.9(3) no
C8 C7 C16 C11 -2.6(3) no
C4 C7 C16 C11 179.18(15) no
C8 C7 C16 C15 176.14(18) no
C4 C7 C16 C15 -2.1(3) no
C12 C11 C16 C7 179.24(17) no
C10 C11 C16 C7 1.7(3) no
C12 C11 C16 C15 0.4(3) no
C10 C11 C16 C15 -177.12(17) no
C14 C15 C16 C7 -178.1(2) no
C14 C15 C16 C11 0.6(3) no
C6 C5 C18 O2 34.9(3) yes
C4 C5 C18 O2 -147.83(19) no
C6 C5 C18 C19 -143.94(19) yes
C4 C5 C18 C19 33.3(2) yes

loop_
_cod_related_entry_id
_cod_related_entry_database
_cod_related_entry_code
1 ChemSpider 4366972
